data_1516506
loop_
_publ_author_name
'Chan, Siu-Chung'
'England, Jason'
'Wieghardt, Karl'
'Wong, Chun-Yuen'

_publ_section_title
;
 Trapping of the putative 1,2-dinitrosoarene intermediate of benzofuroxan
 tautomerization by coordination at ruthenium and exploration of its redox
 non-innocence
;
_journal_issue 10
_journal_name_full 'Chemical Science'
_journal_page_first 3883
_journal_paper_doi 10.1039/C4SC01185F
_journal_volume 5
_journal_year 2014
_chemical_formula_sum 'C28 H24 Cl2 F6 N6 O3 P Ru'
_chemical_formula_weight 809.47
_chemical_name_systematic
; 
 ? 
;
_space_group_IT_number 60
_symmetry_cell_setting orthorhombic
_symmetry_space_group_name_Hall '-P 2n 2ab'
_symmetry_space_group_name_H-M 'P b c n'
_atom_sites_solution_hydrogens geom
_atom_sites_solution_primary direct
_atom_sites_solution_secondary difmap
_audit_creation_method SHELXL-97
_cell_angle_alpha 90.00
_cell_angle_beta 90.00
_cell_angle_gamma 90.00
_cell_formula_units_Z 8
_cell_length_a 14.1173(2)
_cell_length_b 15.5837(2)
_cell_length_c 28.1669(5)
_cell_measurement_reflns_used 10497
_cell_measurement_temperature 173(2)
_cell_measurement_theta_max 71.5194
_cell_measurement_theta_min 3.1278
_cell_volume 6196.71(16)
_computing_structure_refinement 'SHELXL-97 (Sheldrick, 1997)'
_computing_structure_solution 'SHELXS-97 (Sheldrick, 1990)'
_diffrn_ambient_temperature 173(2)
_diffrn_detector_area_resol_mean 16.1270
_diffrn_measured_fraction_theta_full 1.000
_diffrn_measured_fraction_theta_max 1.000
_diffrn_measurement_device_type 'Xcalibur, Sapphire3, Gemini ultra'
_diffrn_measurement_method '\w scans'
_diffrn_radiation_monochromator graphite
_diffrn_radiation_source 'fine-focus sealed tube'
_diffrn_radiation_type CuK\a
_diffrn_radiation_wavelength 1.54178
_diffrn_reflns_av_R_equivalents 0.0264
_diffrn_reflns_av_sigmaI/netI 0.0210
_diffrn_reflns_limit_h_max 16
_diffrn_reflns_limit_h_min -15
_diffrn_reflns_limit_k_max 18
_diffrn_reflns_limit_k_min -14
_diffrn_reflns_limit_l_max 28
_diffrn_reflns_limit_l_min -33
_diffrn_reflns_number 23669
_diffrn_reflns_theta_full 67.50
_diffrn_reflns_theta_max 67.50
_diffrn_reflns_theta_min 4.23
_exptl_absorpt_coefficient_mu 6.885
_exptl_absorpt_correction_T_max 1.00000
_exptl_absorpt_correction_T_min 0.42971
_exptl_absorpt_correction_type multi-scan
_exptl_absorpt_process_details 'CrysAlisPro, Agilent Technologies, Version 1.171.35.21'
_exptl_crystal_colour red
_exptl_crystal_density_diffrn 1.735
_exptl_crystal_density_method 'not measured'
_exptl_crystal_description block
_exptl_crystal_F_000 3240
_exptl_crystal_size_max 0.41
_exptl_crystal_size_mid 0.21
_exptl_crystal_size_min 0.03
_refine_diff_density_max 0.867
_refine_diff_density_min -0.777
_refine_diff_density_rms 0.092
_refine_ls_extinction_method none
_refine_ls_goodness_of_fit_ref 1.053
_refine_ls_hydrogen_treatment constr
_refine_ls_matrix_type full
_refine_ls_number_parameters 425
_refine_ls_number_reflns 5585
_refine_ls_number_restraints 0
_refine_ls_restrained_S_all 1.053
_refine_ls_R_factor_all 0.0555
_refine_ls_R_factor_gt 0.0482
_refine_ls_shift/su_max 0.001
_refine_ls_shift/su_mean 0.000
_refine_ls_structure_factor_coef Fsqd
_refine_ls_weighting_details 'calc w=1/[\s^2^(Fo^2^)+(0.0704P)^2^+18.5764P] where P=(Fo^2^+2Fc^2^)/3'
_refine_ls_weighting_scheme calc
_refine_ls_wR_factor_gt 0.1333
_refine_ls_wR_factor_ref 0.1407
_reflns_number_gt 4846
_reflns_number_total 5585
_reflns_threshold_expression >2sigma(I)
_cod_data_source_file c4sc01185f2.cif
_cod_data_source_block complex-2b-anionic-radical
_cod_depositor_comments 'Adding full bibliography for 1516502--1516506.cif.'
_cod_original_sg_symbol_H-M Pbcn
_cod_database_code 1516506

loop_
_symmetry_equiv_pos_as_xyz
'x, y, z'
'-x+1/2, -y+1/2, z+1/2'
'-x, y, -z+1/2'
'x+1/2, -y+1/2, -z'
'-x, -y, -z'
'x-1/2, y-1/2, -z-1/2'
'x, -y, z-1/2'
'-x-1/2, y-1/2, z'

loop_
_atom_site_label
_atom_site_type_symbol
_atom_site_fract_x
_atom_site_fract_y
_atom_site_fract_z
_atom_site_U_iso_or_equiv
_atom_site_adp_type
_atom_site_occupancy
_atom_site_symmetry_multiplicity
_atom_site_calc_flag
_atom_site_refinement_flags
C1 C 0.2685(4) 0.0253(3) 0.33479(17) 0.0424(11) Uani 1 1 d .
C2 C 0.2409(3) 0.1002(3) 0.31001(17) 0.0397(10) Uani 1 1 d .
C3 C 0.1834(4) 0.0941(3) 0.26970(17) 0.0457(11) Uani 1 1 d .
H3 H 0.1658 0.1428 0.2528 0.055 Uiso 1 1 calc R
C4 C 0.1537(4) 0.0135(4) 0.25565(19) 0.0530(13) Uani 1 1 d .
C5 C 0.1822(5) -0.0612(3) 0.2801(2) 0.0570(14) Uani 1 1 d .
H5 H 0.1621 -0.1148 0.2697 0.068 Uiso 1 1 calc R
C6 C 0.2388(4) -0.0548(3) 0.31870(19) 0.0530(13) Uani 1 1 d .
H6 H 0.2579 -0.1042 0.3346 0.064 Uiso 1 1 calc R
C7 C 0.0647(6) 0.0740(5) 0.1920(2) 0.085(2) Uani 1 1 d .
H7A H 0.0302 0.1115 0.2128 0.128 Uiso 1 1 calc R
H7B H 0.0247 0.0568 0.1661 0.128 Uiso 1 1 calc R
H7C H 0.1192 0.1035 0.1798 0.128 Uiso 1 1 calc R
C8 C 0.5119(3) 0.1073(3) 0.32677(17) 0.0436(11) Uani 1 1 d .
H8 H 0.4885 0.0518 0.3300 0.052 Uiso 1 1 calc R
C9 C 0.5874(4) 0.1218(4) 0.2966(2) 0.0559(14) Uani 1 1 d .
H9 H 0.6145 0.0764 0.2800 0.067 Uiso 1 1 calc R
C10 C 0.6222(4) 0.2032(4) 0.2914(2) 0.0630(15) Uani 1 1 d .
H10 H 0.6721 0.2141 0.2707 0.076 Uiso 1 1 calc R
C11 C 0.5818(4) 0.2688(4) 0.3173(2) 0.0605(15) Uani 1 1 d .
H11 H 0.6045 0.3246 0.3142 0.073 Uiso 1 1 calc R
C12 C 0.5079(3) 0.2514(3) 0.34769(17) 0.0424(11) Uani 1 1 d .
C13 C 0.4616(3) 0.3169(3) 0.37746(17) 0.0391(10) Uani 1 1 d .
C14 C 0.4982(4) 0.3989(3) 0.3844(2) 0.0531(13) Uani 1 1 d .
H14 H 0.5544 0.4152 0.3698 0.064 Uiso 1 1 calc R
C15 C 0.4502(4) 0.4557(3) 0.4133(2) 0.0538(13) Uani 1 1 d .
H15 H 0.4740 0.5105 0.4186 0.065 Uiso 1 1 calc R
C16 C 0.3679(4) 0.4304(3) 0.43403(19) 0.0467(12) Uani 1 1 d .
H16 H 0.3340 0.4681 0.4532 0.056 Uiso 1 1 calc R
C17 C 0.3351(3) 0.3483(3) 0.42621(18) 0.0408(11) Uani 1 1 d .
H17 H 0.2787 0.3317 0.4406 0.049 Uiso 1 1 calc R
C18 C 0.4943(3) 0.1234(3) 0.46769(17) 0.0410(10) Uani 1 1 d .
H18 H 0.5396 0.1291 0.4439 0.049 Uiso 1 1 calc R
C19 C 0.5235(4) 0.1031(3) 0.51285(19) 0.0501(12) Uani 1 1 d .
H19 H 0.5875 0.0951 0.5193 0.060 Uiso 1 1 calc R
C20 C 0.4581(4) 0.0950(3) 0.54800(19) 0.0550(13) Uani 1 1 d .
H20 H 0.4770 0.0812 0.5787 0.066 Uiso 1 1 calc R
C21 C 0.3636(4) 0.1072(3) 0.53792(18) 0.0493(12) Uani 1 1 d .
H21 H 0.3183 0.1020 0.5617 0.059 Uiso 1 1 calc R
C22 C 0.3368(3) 0.1275(3) 0.49167(17) 0.0387(10) Uani 1 1 d .
C23 C 0.2386(3) 0.1443(3) 0.47753(17) 0.0392(10) Uani 1 1 d .
C24 C 0.1601(4) 0.1421(4) 0.5078(2) 0.0521(13) Uani 1 1 d .
H24 H 0.1675 0.1261 0.5394 0.063 Uiso 1 1 calc R
C25 C 0.0725(4) 0.1633(4) 0.4910(2) 0.0589(15) Uani 1 1 d .
H25 H 0.0203 0.1613 0.5111 0.071 Uiso 1 1 calc R
C26 C 0.0612(4) 0.1878(3) 0.4442(2) 0.0522(13) Uani 1 1 d .
H26 H 0.0022 0.2040 0.4326 0.063 Uiso 1 1 calc R
C27 C 0.1399(3) 0.1875(3) 0.4152(2) 0.0446(11) Uani 1 1 d .
H27 H 0.1327 0.2027 0.3835 0.053 Uiso 1 1 calc R
C28 C 0.8742(7) 0.3195(6) 0.3062(4) 0.111(3) Uani 1 1 d .
H28A H 0.8629 0.3180 0.2722 0.134 Uiso 1 1 calc R
H28B H 0.8478 0.2677 0.3199 0.134 Uiso 1 1 calc R
Cl1 Cl 0.81874(18) 0.40856(13) 0.33056(7) 0.0969(6) Uani 1 1 d .
Cl2 Cl 1.0013(2) 0.3229(2) 0.31739(10) 0.1373(10) Uani 1 1 d .
F1 F 0.8318(4) 0.1857(4) 0.39074(17) 0.1171(18) Uani 1 1 d .
F2 F 0.8313(4) 0.1859(3) 0.46683(19) 0.1102(16) Uani 1 1 d .
F3 F 0.8594(4) 0.0639(3) 0.4274(2) 0.126(2) Uani 1 1 d .
F4 F 0.7286(3) 0.0780(4) 0.46835(19) 0.1137(17) Uani 1 1 d .
F5 F 0.7202(6) 0.0778(4) 0.3924(2) 0.166(3) Uani 1 1 d .
F6 F 0.6949(4) 0.1983(3) 0.4264(3) 0.138(2) Uani 1 1 d .
N1 N 0.3218(3) 0.0392(2) 0.37520(14) 0.0385(8) Uani 1 1 d .
N2 N 0.2748(3) 0.1763(2) 0.32858(13) 0.0362(8) Uani 1 1 d .
N3 N 0.4712(3) 0.1714(2) 0.35171(13) 0.0366(8) Uani 1 1 d .
N4 N 0.3808(3) 0.2912(2) 0.39889(13) 0.0348(8) Uani 1 1 d .
N5 N 0.4019(3) 0.1353(2) 0.45652(13) 0.0344(8) Uani 1 1 d .
N6 N 0.2269(3) 0.1659(2) 0.43112(14) 0.0355(8) Uani 1 1 d .
O1 O 0.3508(3) -0.0253(2) 0.39834(14) 0.0549(10) Uani 1 1 d .
O2 O 0.2531(3) 0.2453(2) 0.30745(13) 0.0537(9) Uani 1 1 d .
O3 O 0.0947(3) -0.0007(3) 0.21793(15) 0.0715(12) Uani 1 1 d .
P1 P 0.77745(11) 0.13005(11) 0.42726(7) 0.0649(4) Uani 1 1 d .
Ru1 Ru 0.34605(2) 0.16176(2) 0.389432(12) 0.03193(14) Uani 1 1 d .

loop_
_atom_site_aniso_label
_atom_site_aniso_U_11
_atom_site_aniso_U_22
_atom_site_aniso_U_33
_atom_site_aniso_U_23
_atom_site_aniso_U_13
_atom_site_aniso_U_12
C1 0.050(3) 0.033(2) 0.044(3) 0.000(2) 0.011(2) -0.005(2)
C2 0.040(2) 0.039(2) 0.040(2) -0.005(2) 0.007(2) -0.007(2)
C3 0.054(3) 0.042(3) 0.041(3) 0.001(2) 0.003(2) -0.004(2)
C4 0.061(3) 0.056(3) 0.042(3) -0.009(2) 0.003(2) -0.010(3)
C5 0.080(4) 0.039(3) 0.052(3) -0.005(2) 0.005(3) -0.012(3)
C6 0.073(4) 0.037(3) 0.049(3) -0.003(2) 0.006(3) -0.005(2)
C7 0.126(7) 0.073(4) 0.057(4) 0.001(3) -0.027(4) -0.009(4)
C8 0.042(3) 0.040(2) 0.049(3) -0.002(2) 0.013(2) 0.004(2)
C9 0.051(3) 0.058(3) 0.059(3) -0.004(3) 0.015(3) 0.011(3)
C10 0.055(3) 0.065(4) 0.068(4) 0.005(3) 0.027(3) -0.002(3)
C11 0.060(3) 0.051(3) 0.070(4) 0.002(3) 0.028(3) -0.013(3)
C12 0.041(2) 0.039(2) 0.047(3) 0.005(2) 0.009(2) -0.005(2)
C13 0.040(2) 0.033(2) 0.045(2) 0.0028(19) 0.004(2) -0.0055(19)
C14 0.051(3) 0.042(3) 0.067(3) 0.004(2) 0.009(3) -0.013(2)
C15 0.061(3) 0.033(2) 0.068(3) -0.003(2) -0.008(3) -0.008(2)
C16 0.052(3) 0.032(2) 0.056(3) -0.004(2) -0.003(2) 0.005(2)
C17 0.042(3) 0.032(2) 0.048(3) -0.003(2) 0.001(2) 0.0028(19)
C18 0.037(2) 0.039(2) 0.048(3) 0.000(2) 0.006(2) -0.005(2)
C19 0.048(3) 0.044(3) 0.059(3) -0.005(2) -0.009(2) 0.000(2)
C20 0.073(4) 0.047(3) 0.045(3) -0.004(2) -0.001(3) 0.001(3)
C21 0.064(3) 0.043(3) 0.041(3) 0.000(2) 0.010(2) 0.002(2)
C22 0.048(3) 0.027(2) 0.041(2) -0.0030(19) 0.010(2) -0.0033(18)
C23 0.044(3) 0.028(2) 0.045(3) -0.0044(19) 0.013(2) -0.0044(19)
C24 0.053(3) 0.047(3) 0.056(3) -0.001(2) 0.021(3) -0.007(2)
C25 0.048(3) 0.055(3) 0.074(4) -0.008(3) 0.030(3) -0.006(2)
C26 0.037(3) 0.039(3) 0.081(4) -0.009(3) 0.011(3) -0.002(2)
C27 0.037(2) 0.037(2) 0.060(3) -0.005(2) 0.005(2) -0.004(2)
C28 0.128(8) 0.095(6) 0.111(7) -0.020(5) 0.016(6) -0.032(6)
Cl1 0.1344(18) 0.0778(12) 0.0787(12) 0.0062(9) -0.0195(12) -0.0013(12)
Cl2 0.1122(19) 0.194(3) 0.1054(17) 0.0108(18) -0.0013(15) 0.0148(19)
F1 0.134(5) 0.118(4) 0.099(4) 0.028(3) 0.036(3) -0.002(3)
F2 0.123(4) 0.101(3) 0.106(4) -0.016(3) 0.003(3) -0.029(3)
F3 0.098(3) 0.097(3) 0.183(6) 0.025(4) 0.044(4) 0.045(3)
F4 0.082(3) 0.139(4) 0.120(4) 0.024(3) 0.022(3) -0.028(3)
F5 0.226(8) 0.130(5) 0.141(5) -0.034(4) -0.082(5) -0.005(5)
F6 0.081(3) 0.089(3) 0.243(7) 0.010(4) 0.028(4) 0.015(3)
N1 0.042(2) 0.0281(18) 0.046(2) 0.0002(16) 0.0105(18) -0.0010(16)
N2 0.038(2) 0.0291(18) 0.042(2) 0.0015(15) 0.0078(16) -0.0026(15)
N3 0.0326(19) 0.039(2) 0.039(2) 0.0029(16) 0.0058(16) -0.0001(15)
N4 0.0347(19) 0.0305(18) 0.0391(19) -0.0005(15) 0.0034(16) -0.0020(15)
N5 0.0385(19) 0.0270(17) 0.0378(19) -0.0003(15) 0.0053(16) -0.0030(15)
N6 0.0324(19) 0.0297(18) 0.045(2) -0.0040(15) 0.0087(16) -0.0045(14)
O1 0.067(2) 0.0337(19) 0.064(2) 0.0086(17) -0.0064(18) -0.0014(16)
O2 0.072(2) 0.0347(17) 0.055(2) 0.0016(16) 0.0012(19) 0.0003(17)
O3 0.091(3) 0.067(3) 0.056(2) -0.004(2) -0.013(2) -0.015(2)
P1 0.0501(8) 0.0609(9) 0.0837(11) -0.0007(8) 0.0103(8) -0.0032(7)
Ru1 0.0315(2) 0.0259(2) 0.0384(2) -0.00029(13) 0.00766(13) -0.00191(12)

loop_
_atom_type_symbol
_atom_type_description
_atom_type_scat_dispersion_real
_atom_type_scat_dispersion_imag
_atom_type_scat_source
C C 0.0181 0.0091 'International Tables Vol C Tables 4.2.6.8 and 6.1.1.4'
H H 0.0000 0.0000 'International Tables Vol C Tables 4.2.6.8 and 6.1.1.4'
N N 0.0311 0.0180 'International Tables Vol C Tables 4.2.6.8 and 6.1.1.4'
O O 0.0492 0.0322 'International Tables Vol C Tables 4.2.6.8 and 6.1.1.4'
F F 0.0727 0.0534 'International Tables Vol C Tables 4.2.6.8 and 6.1.1.4'
P P 0.2955 0.4335 'International Tables Vol C Tables 4.2.6.8 and 6.1.1.4'
Cl Cl 0.3639 0.7018 'International Tables Vol C Tables 4.2.6.8 and 6.1.1.4'
Ru Ru 0.0552 3.2960 'International Tables Vol C Tables 4.2.6.8 and 6.1.1.4'

loop_
_geom_angle_atom_site_label_1
_geom_angle_atom_site_label_2
_geom_angle_atom_site_label_3
_geom_angle
N1 C1 C6 125.0(4)
N1 C1 C2 115.3(4)
C6 C1 C2 119.7(5)
N2 C2 C3 124.5(4)
N2 C2 C1 115.2(4)
C3 C2 C1 120.3(4)
C4 C3 C2 118.1(5)
O3 C4 C3 123.7(5)
O3 C4 C5 114.8(5)
C3 C4 C5 121.5(5)
C6 C5 C4 120.0(5)
C5 C6 C1 120.4(5)
N3 C8 C9 121.8(5)
C10 C9 C8 119.6(5)
C9 C10 C11 118.9(5)
C12 C11 C10 119.7(5)
N3 C12 C11 121.5(5)
N3 C12 C13 114.8(4)
C11 C12 C13 123.6(4)
N4 C13 C14 121.4(4)
N4 C13 C12 115.1(4)
C14 C13 C12 123.5(4)
C15 C14 C13 119.3(5)
C16 C15 C14 119.1(5)
C15 C16 C17 119.2(5)
N4 C17 C16 123.1(5)
N5 C18 C19 122.4(5)
C20 C19 C18 119.5(5)
C19 C20 C21 119.7(5)
C20 C21 C22 119.2(5)
N5 C22 C21 121.2(5)
N5 C22 C23 115.3(4)
C21 C22 C23 123.5(4)
N6 C23 C24 119.7(5)
N6 C23 C22 114.9(4)
C24 C23 C22 125.4(5)
C25 C24 C23 120.1(6)
C24 C25 C26 120.2(5)
C27 C26 C25 118.0(5)
N6 C27 C26 122.6(5)
Cl1 C28 Cl2 110.7(5)
O1 N1 C1 118.4(4)
O1 N1 Ru1 127.3(3)
C1 N1 Ru1 114.3(3)
O2 N2 C2 117.8(4)
O2 N2 Ru1 128.4(3)
C2 N2 Ru1 113.6(3)
C8 N3 C12 118.3(4)
C8 N3 Ru1 125.3(3)
C12 N3 Ru1 115.9(3)
C17 N4 C13 117.8(4)
C17 N4 Ru1 126.9(3)
C13 N4 Ru1 115.2(3)
C18 N5 C22 118.1(4)
C18 N5 Ru1 126.9(3)
C22 N5 Ru1 115.0(3)
C27 N6 C23 119.4(4)
C27 N6 Ru1 124.3(3)
C23 N6 Ru1 116.3(3)
C4 O3 C7 116.3(5)
F5 P1 F3 92.4(4)
F5 P1 F1 97.8(4)
F3 P1 F1 90.2(3)
F5 P1 F4 88.1(4)
F3 P1 F4 89.0(3)
F1 P1 F4 174.2(3)
F5 P1 F6 87.6(4)
F3 P1 F6 178.9(4)
F1 P1 F6 88.7(3)
F4 P1 F6 92.1(3)
F5 P1 F2 175.7(4)
F3 P1 F2 90.3(3)
F1 P1 F2 85.6(3)
F4 P1 F2 88.7(3)
F6 P1 F2 89.7(3)
N1 Ru1 N2 81.34(16)
N1 Ru1 N6 90.27(14)
N2 Ru1 N6 94.27(15)
N1 Ru1 N3 96.53(15)
N2 Ru1 N3 88.91(15)
N6 Ru1 N3 172.86(14)
N1 Ru1 N5 93.31(15)
N2 Ru1 N5 170.92(14)
N6 Ru1 N5 78.35(15)
N3 Ru1 N5 99.03(14)
N1 Ru1 N4 174.44(15)
N2 Ru1 N4 96.74(14)
N6 Ru1 N4 95.09(14)
N3 Ru1 N4 78.18(14)
N5 Ru1 N4 89.25(14)

loop_
_geom_bond_atom_site_label_1
_geom_bond_atom_site_label_2
_geom_bond_distance
C1 N1 1.382(6)
C1 C6 1.392(7)
C1 C2 1.415(7)
C2 N2 1.383(6)
C2 C3 1.398(7)
C3 C4 1.383(7)
C4 O3 1.367(7)
C4 C5 1.410(8)
C5 C6 1.353(8)
C7 O3 1.438(8)
C8 N3 1.350(6)
C8 C9 1.382(7)
C9 C10 1.368(8)
C10 C11 1.379(8)
C11 C12 1.378(7)
C12 N3 1.354(6)
C12 C13 1.474(7)
C13 N4 1.351(6)
C13 C14 1.392(7)
C14 C15 1.380(8)
C15 C16 1.359(8)
C16 C17 1.378(7)
C17 N4 1.341(6)
C18 N5 1.355(6)
C18 C19 1.374(7)
C19 C20 1.360(8)
C20 C21 1.377(8)
C21 C22 1.393(7)
C22 N5 1.357(6)
C22 C23 1.466(7)
C23 N6 1.360(6)
C23 C24 1.398(7)
C24 C25 1.364(8)
C25 C26 1.381(9)
C26 C27 1.378(7)
C27 N6 1.350(6)
C28 Cl1 1.736(10)
C28 Cl2 1.822(11)
F1 P1 1.549(5)
F2 P1 1.606(5)
F3 P1 1.549(4)
F4 P1 1.573(5)
F5 P1 1.511(6)
F6 P1 1.579(5)
N1 O1 1.265(5)
N1 Ru1 1.982(4)
N2 O2 1.265(5)
N2 Ru1 2.000(4)
N3 Ru1 2.067(4)
N4 Ru1 2.094(4)
N5 Ru1 2.089(4)
N6 Ru1 2.053(4)
